data_2009935
loop_
_publ_author_name
'Hu, Guozhi'
'Holt, Elizabeth M.'

_publ_section_title
;
 Bis(tetrapropylammonium) hexachlorodicuprate(II)
;
_journal_issue 8
_journal_name_full 'Acta Crystallographica Section C'
_journal_page_first 1212
_journal_page_last 1214
_journal_paper_doi 10.1107/S0108270194001551
_journal_volume 50
_journal_year 1994
_chemical_formula_moiety 'C24 H56 N2,Cl6 Cu2 '
_chemical_formula_sum 'C24 H56 Cl6 Cu2 N2'
_chemical_formula_weight 712.47
_chemical_name_common
;
    bis(tetrapropylammonium) hexachlorodicuprate(II)
;
_chemical_name_systematic
;
        bis(tetrapropylammonium) hexachlorodicuprate(II)
;
_space_group_IT_number 2
_symmetry_cell_setting triclinic
_symmetry_space_group_name_Hall '-P 1'
_symmetry_space_group_name_H-M 'P -1'
_audit_creation_method 'SHELXL-93 (Sheldrick, 1993)'
_cell_angle_alpha 100.120(10)
_cell_angle_beta 106.37(2)
_cell_angle_gamma 113.30(2)
_cell_formula_units_Z 1
_cell_length_a 9.368(2)
_cell_length_b 9.382(2)
_cell_length_c 11.881(3)
_cell_measurement_reflns_used 25
_cell_measurement_temperature 293(2)
_cell_measurement_theta_max 12.690
_cell_measurement_theta_min 12.107
_cell_volume 869.9(4)
_computing_cell_refinement XSCANS
_computing_data_collection XSCANS
_computing_data_reduction XSCANS
_computing_molecular_graphics XP
_computing_publication_material 'SHELXL-93(Sheldrick, 1994)'
_computing_structure_refinement 'SHELXL-93 (Sheldrick, 1994)'
_computing_structure_solution 'SHELXS-86 (Sheldrick, 1990)'
_diffrn_ambient_temperature 293(2)
_diffrn_measurement_device 'Siemens P4 4-circle diffractometer'
_diffrn_measurement_method \q/2\q
_diffrn_radiation_monochromator graphite
_diffrn_radiation_source 'fine-focus sealed tube'
_diffrn_radiation_type MoK\a
_diffrn_radiation_wavelength .71073
_diffrn_reflns_av_R_equivalents .0225
_diffrn_reflns_av_sigmaI/netI .0406
_diffrn_reflns_limit_h_max 11
_diffrn_reflns_limit_h_min -12
_diffrn_reflns_limit_k_max 12
_diffrn_reflns_limit_k_min 0
_diffrn_reflns_limit_l_max 15
_diffrn_reflns_limit_l_min -15
_diffrn_reflns_number 4238
_diffrn_reflns_theta_max 30.00
_diffrn_reflns_theta_min 1.89
_diffrn_standards_decay_% .01
_diffrn_standards_interval_count 97
_diffrn_standards_number 3
_exptl_absorpt_coefficient_mu 1.707
_exptl_absorpt_correction_T_max .967
_exptl_absorpt_correction_T_min .720
_exptl_absorpt_correction_type empirical
_exptl_crystal_colour brown
_exptl_crystal_density_diffrn 1.360
_exptl_crystal_description rhombohedron
_exptl_crystal_F_000 374
_exptl_crystal_size_max .4
_exptl_crystal_size_mid .2
_exptl_crystal_size_min .2
_refine_diff_density_max .604
_refine_diff_density_min -.398
_refine_ls_extinction_coef .0000(12)
_refine_ls_extinction_method 'SHELXL-93(Sheldrick, 1994)'
_refine_ls_goodness_of_fit_all 1.079
_refine_ls_goodness_of_fit_obs 1.109
_refine_ls_hydrogen_treatment 'H-atom parameters refined using a riding model'
_refine_ls_matrix_type full
_refine_ls_number_parameters 159
_refine_ls_number_reflns 3988
_refine_ls_number_restraints 0
_refine_ls_restrained_S_all 1.126
_refine_ls_restrained_S_obs 1.109
_refine_ls_R_factor_all .0845
_refine_ls_R_factor_obs .0467
_refine_ls_shift/esd_max .269
_refine_ls_shift/esd_mean .006
_refine_ls_structure_factor_coef Fsqd
_refine_ls_weighting_details 'w=1/[\s^2^(Fo^2^)+(0.0326P)^2^+1.4540P] where P=(Fo^2^+2Fc^2^)/3'
_refine_ls_weighting_scheme calc
_refine_ls_wR_factor_all .1300
_refine_ls_wR_factor_obs .1040
_reflns_number_observed 2674
_reflns_number_total 3992
_reflns_observed_criterion >4sigma(F)
_cod_data_source_file br1067.cif
_cod_data_source_block holtcompound1
_cod_depositor_comments
;
The following automatic conversions were performed:

'_refine_ls_weighting_scheme' value ' calc
w=1/[\s^2^(Fo^2^)+(0.0326P)^2^+1.4540P] where P=(Fo^2^+2Fc^2^)/3' was
changed to 'calc'. New tag '_refine_ls_weighting_details' was
created. The value of the new tag was set to
'w=1/[\s^2^(Fo^2^)+(0.0326P)^2^+1.4540P] where P=(Fo^2^+2Fc^2^)/3'.

Automatic conversion script
Id: cif_fix_values 3143 2015-03-26 13:38:13Z robertas 
;
_cod_original_cell_volume 869.9(3)
_cod_database_code 2009935

loop_
_symmetry_equiv_pos_as_xyz
'x, y, z'
'-x, -y, -z'

loop_
_atom_site_aniso_label
_atom_site_aniso_U_11
_atom_site_aniso_U_22
_atom_site_aniso_U_33
_atom_site_aniso_U_12
_atom_site_aniso_U_13
_atom_site_aniso_U_23
Cu(1) .0489(3) .0518(3) .0503(3) .0241(2) .0179(2) .0173(2)
Cl(1) .0729(8) .0474(6) .0744(8) .0294(6) .0380(6) .0252(6)
Cl(2) .0601(7) .0810(9) .0815(9) .0315(7) .0369(7) .0305(7)
Cl(3) .0782(9) .0867(10) .0546(7) .0275(8) .0098(6) .0009(7)
N(1) .043(2) .046(2) .041(2) .020(2) .0118(14) .017(2)
C(11) .046(2) .054(3) .047(2) .017(2) .007(2) .017(2)
C(12) .063(3) .058(3) .071(3) .013(2) .015(3) .022(3)
C(13) .060(3) .072(4) .093(4) .002(3) .018(3) .011(3)
C(21) .053(2) .048(2) .054(2) .023(2) .019(2) .025(2)
C(22) .059(3) .055(3) .072(3) .016(2) .013(2) .014(3)
C(23) .089(4) .055(3) .090(4) .015(3) .043(3) .014(3)
C(31) .052(2) .058(3) .043(2) .031(2) .016(2) .020(2)
C(32) .069(3) .077(3) .074(3) .048(3) .033(3) .031(3)
C(33) .062(3) .066(3) .067(3) .032(3) .029(2) .005(2)
C(41) .050(2) .049(2) .043(2) .025(2) .016(2) .016(2)
C(42) .085(4) .079(4) .050(3) .045(3) .029(3) .022(3)
C(43) .099(4) .080(4) .064(3) .053(3) .042(3) .019(3)

loop_
_atom_site_label
_atom_site_fract_x
_atom_site_fract_y
_atom_site_fract_z
_atom_site_U_iso_or_equiv
_atom_site_thermal_displace_type
_atom_site_calc_flag
_atom_site_refinement_flags
_atom_site_occupancy
_atom_site_disorder_group
_atom_site_type_symbol
Cu(1) .05237(7) .94742(7) .87894(5) .0505(2) Uani d . 1 . Cu
Cl(1) .0810(2) 1.18365(14) 1.00336(12) .0614(3) Uani d . 1 . Cl
Cl(2) .2915(2) 1.0650(2) .85492(13) .0719(4) Uani d . 1 . Cl
Cl(3) -.0924(2) .7425(2) .70297(12) .0845(4) Uani d . 1 . Cl
N(1) .2973(4) .5097(4) .7414(3) .0443(8) Uani d . 1 . N
C(11) .1185(5) .3958(5) .6476(4) .0539(11) Uani d . 1 . C
H(11A) .0501(5) .4496(5) .6542(4) .065 Uiso calc R 1 . H
H(11B) .1201(5) .3814(5) .5652(4) .065 Uiso calc R 1 . H
C(12) .0327(6) .2276(6) .6593(5) .0722(14) Uani d . 1 . C
H(12A) .1014(6) .1733(6) .6567(5) .087 Uiso calc R 1 . H
H(12B) .0202(6) .2386(6) .7382(5) .087 Uiso calc R 1 . H
C(13) -.1379(7) .1261(7) .5550(6) .091(2) Uani d . 1 . C
H(13A) -.188(2) .0174(15) .560(2) .109 Uiso calc R 1 . H
H(13B) -.1257(8) .120(4) .4770(6) .109 Uiso calc R 1 . H
H(13C) -.2086(17) .176(3) .562(2) .109 Uiso calc R 1 . H
C(21) .3533(5) .6685(5) .7091(4) .0508(10) Uani d . 1 . C
H(21A) .3407(5) .6415(5) .6231(4) .061 Uiso calc R 1 . H
H(21B) .2772(5) .7127(5) .7160(4) .061 Uiso calc R 1 . H
C(22) .5300(6) .8001(6) .7866(5) .0698(14) Uani d . 1 . C
H(22A) .6071(6) .7546(6) .7886(5) .084 Uiso calc R 1 . H
H(22B) .5403(6) .8405(6) .8710(5) .084 Uiso calc R 1 . H
C(23) .5773(8) .9398(6) .7354(6) .084(2) Uani d . 1 . C
H(23A) .688(2) 1.0265(19) .7902(18) .101 Uiso calc R 1 . H
H(23B) .497(3) .980(3) .728(3) .101 Uiso calc R 1 . H
H(23C) .578(4) .9022(12) .6551(15) .101 Uiso calc R 1 . H
C(31) .3058(5) .5413(5) .8735(4) .0492(10) Uani d . 1 . C
H(31A) .2748(5) .4383(5) .8908(4) .059 Uiso calc R 1 . H
H(31B) .4221(5) .6155(5) .9291(4) .059 Uiso calc R 1 . H
C(32) .1969(7) .6122(7) .9051(5) .0663(13) Uani d . 1 . C
H(32A) .2254(7) .7157(7) .8889(5) .080 Uiso calc R 1 . H
H(32B) .0789(7) .5374(7) .8540(5) .080 Uiso calc R 1 . H
C(33) .2264(6) .6386(6) 1.0406(4) .0657(13) Uani d . 1 . C
H(33A) .159(3) .685(3) 1.0616(8) .079 Uiso calc R 1 . H
H(33B) .3434(9) .712(3) 1.0906(5) .079 Uiso calc R 1 . H
H(33C) .196(4) .5354(8) 1.0556(7) .079 Uiso calc R 1 . H
C(41) .4137(5) .4356(5) .7364(4) .0470(10) Uani d . 1 . C
H(41A) .5243(5) .5107(5) .8007(4) .056 Uiso calc R 1 . H
H(41B) .3721(5) .3348(5) .7564(4) .056 Uiso calc R 1 . H
C(42) .4342(7) .3974(7) .6152(4) .0678(13) Uani d . 1 . C
H(42A) .3248(7) .3233(7) .5492(4) .081 Uiso calc R 1 . H
H(42B) .4820(7) .4977(7) .5958(4) .081 Uiso calc R 1 . H
C(43) .5478(7) .3194(7) .6235(5) .0753(15) Uani d . 1 . C
H(43A) .559(3) .294(4) .5454(10) .090 Uiso calc R 1 . H
H(43B) .501(2) .220(2) .643(3) .090 Uiso calc R 1 . H
H(43C) .6571(14) .3942(17) .687(2) .090 Uiso calc R 1 . H

loop_
_atom_type_symbol
_atom_type_description
_atom_type_scat_dispersion_real
_atom_type_scat_dispersion_imag
_atom_type_scat_source
C C .0033 .0016 'International Tables Vol C Tables 4.2.6.8 and 6.1.1.4'
H H .0000 .0000 'International Tables Vol C Tables 4.2.6.8 and 6.1.1.4'
N N .0061 .0033 'International Tables Vol C Tables 4.2.6.8 and 6.1.1.4'
Cl Cl .1484 .1585 'International Tables Vol C Tables 4.2.6.8 and 6.1.1.4'
Cu Cu .3201 1.2651 'International Tables Vol C Tables 4.2.6.8 and 6.1.1.4'

loop_
_geom_angle_atom_site_label_1
_geom_angle_atom_site_label_2
_geom_angle_atom_site_label_3
_geom_angle_site_symmetry_3
_geom_angle
_geom_angle_publ_flag
Cl(2) Cu(1) Cl(3) . 98.91(6) yes
Cl(2) Cu(1) Cl(1) . 96.17(5) yes
Cl(3) Cu(1) Cl(1) . 147.64(6) yes
Cl(2) Cu(1) Cl(1) 2_577 145.99(6) yes
Cl(3) Cu(1) Cl(1) 2_577 97.37(6) yes
Cl(1) Cu(1) Cl(1) 2_577 85.48(5) yes
Cu(1) Cl(1) Cu(1) 2_577 94.52(5) yes
C(41) N(1) C(11) . 111.7(3) yes
C(41) N(1) C(31) . 105.2(3) yes
C(11) N(1) C(31) . 111.6(3) yes
C(41) N(1) C(21) . 111.3(3) yes
C(11) N(1) C(21) . 105.8(3) yes
C(31) N(1) C(21) . 111.3(3) yes
C(12) C(11) N(1) . 116.5(4) yes
C(12) C(11) H(11A) . 108.2(3) no
N(1) C(11) H(11A) . 108.2(2) no
C(12) C(11) H(11B) . 108.2(3) no
N(1) C(11) H(11B) . 108.2(2) no
H(11A) C(11) H(11B) . 107.3 no
C(13) C(12) C(11) . 109.9(4) yes
C(13) C(12) H(12A) . 109.7(3) no
C(11) C(12) H(12A) . 109.7(3) no
C(13) C(12) H(12B) . 109.7(3) no
C(11) C(12) H(12B) . 109.7(3) no
H(12A) C(12) H(12B) . 108.2 no
C(12) C(13) H(13A) . 109.5(3) no
C(12) C(13) H(13B) . 109.5(3) no
H(13A) C(13) H(13B) . 109.5 no
C(12) C(13) H(13C) . 109.5(4) no
H(13A) C(13) H(13C) . 109.5 no
H(13B) C(13) H(13C) . 109.5 no
C(22) C(21) N(1) . 116.2(4) yes
C(22) C(21) H(21A) . 108.2(3) no
N(1) C(21) H(21A) . 108.2(2) no
C(22) C(21) H(21B) . 108.2(3) no
N(1) C(21) H(21B) . 108.2(2) no
H(21A) C(21) H(21B) . 107.4 no
C(21) C(22) C(23) . 111.0(4) yes
C(21) C(22) H(22A) . 109.4(3) no
C(23) C(22) H(22A) . 109.4(3) no
C(21) C(22) H(22B) . 109.4(3) no
C(23) C(22) H(22B) . 109.4(3) no
H(22A) C(22) H(22B) . 108.0 no
C(22) C(23) H(23A) . 109.5(3) no
C(22) C(23) H(23B) . 109.5(3) no
H(23A) C(23) H(23B) . 109.5 no
C(22) C(23) H(23C) . 109.5(3) no
H(23A) C(23) H(23C) . 109.47(6) no
H(23B) C(23) H(23C) . 109.5 no
C(32) C(31) N(1) . 117.0(3) yes
C(32) C(31) H(31A) . 108.0(3) no
N(1) C(31) H(31A) . 108.0(2) no
C(32) C(31) H(31B) . 108.0(3) no
N(1) C(31) H(31B) . 108.0(2) no
H(31A) C(31) H(31B) . 107.3 no
C(33) C(32) C(31) . 109.0(4) yes
C(33) C(32) H(32A) . 109.9(3) no
C(31) C(32) H(32A) . 109.9(3) no
C(33) C(32) H(32B) . 109.9(3) no
C(31) C(32) H(32B) . 109.9(3) no
H(32A) C(32) H(32B) . 108.3 no
C(32) C(33) H(33A) . 109.5(3) no
C(32) C(33) H(33B) . 109.5(3) no
H(33A) C(33) H(33B) . 109.5 no
C(32) C(33) H(33C) . 109.5(3) no
H(33A) C(33) H(33C) . 109.5 no
H(33B) C(33) H(33C) . 109.5 no
C(42) C(41) N(1) . 116.5(3) yes
C(42) C(41) H(41A) . 108.2(3) no
N(1) C(41) H(41A) . 108.2(2) no
C(42) C(41) H(41B) . 108.2(3) no
N(1) C(41) H(41B) . 108.2(2) no
H(41A) C(41) H(41B) . 107.3 no
C(43) C(42) C(41) . 110.1(4) yes
C(43) C(42) H(42A) . 109.6(3) no
C(41) C(42) H(42A) . 109.6(3) no
C(43) C(42) H(42B) . 109.6(3) no
C(41) C(42) H(42B) . 109.6(3) no
H(42A) C(42) H(42B) . 108.1 no
C(42) C(43) H(43A) . 109.5(3) no
C(42) C(43) H(43B) . 109.5(3) no
H(43A) C(43) H(43B) . 109.5 no
C(42) C(43) H(43C) . 109.5(3) no
H(43A) C(43) H(43C) . 109.5 no
H(43B) C(43) H(43C) . 109.5 no

loop_
_geom_bond_atom_site_label_1
_geom_bond_atom_site_label_2
_geom_bond_site_symmetry_2
_geom_bond_distance
_geom_bond_publ_flag
Cu(1) Cl(2) . 2.1979(14) yes
Cu(1) Cl(3) . 2.1983(15) yes
Cu(1) Cl(1) . 2.3076(14) yes
Cu(1) Cl(1) 2_577 2.3241(13) yes
Cl(1) Cu(1) 2_577 2.3241(13) yes
N(1) C(41) . 1.516(5) yes
N(1) C(11) . 1.517(5) yes
N(1) C(31) . 1.518(5) yes
N(1) C(21) . 1.529(5) yes
C(11) C(12) . 1.514(6) yes
C(11) H(11A) . .97 no
C(11) H(11B) . .97 no
C(12) C(13) . 1.504(7) yes
C(12) H(12A) . .97 no
C(12) H(12B) . .97 no
C(13) H(13A) . .96 no
C(13) H(13B) . .96 no
C(13) H(13C) . .96 no
C(21) C(22) . 1.496(6) yes
C(21) H(21A) . .97 no
C(21) H(21B) . .97 no
C(22) C(23) . 1.503(7) yes
C(22) H(22A) . .97 no
C(22) H(22B) . .97 no
C(23) H(23A) . .96 no
C(23) H(23B) . .96 no
C(23) H(23C) . .96 no
C(31) C(32) . 1.513(6) yes
C(31) H(31A) . .97 no
C(31) H(31B) . .97 no
C(32) C(33) . 1.511(7) yes
C(32) H(32A) . .97 no
C(32) H(32B) . .97 no
C(33) H(33A) . .96 no
C(33) H(33B) . .96 no
C(33) H(33C) . .96 no
C(41) C(42) . 1.506(6) yes
C(41) H(41A) . .97 no
C(41) H(41B) . .97 no
C(42) C(43) . 1.503(7) yes
C(42) H(42A) . .97 no
C(42) H(42B) . .97 no
C(43) H(43A) . .96 no
C(43) H(43B) . .96 no
C(43) H(43C) . .96 no
